data_4309367
loop_
_publ_author_name
'Andrew J. Mountford'
'Simon J. Lancaster'
'Simon J. Coles'
'Peter N. Horton'
'David L. Hughes'
'Michael B. Hursthouse'
'Mark E. Light'

_publ_section_title
;
Intra- and Intermolecular N-H...F-C Hydrogen-Bonding Interactions in
Amine Adducts of Tris(pentafluorophenyl)borane and -alane
;
_journal_name_full 'Inorganic Chemistry'
_journal_page_first 5921
_journal_page_last 5933
_journal_paper_doi 10.1021/ic050663n
_journal_volume 44
_journal_year 2005
_chemical_formula_sum 'C18 H6 B F15 N2'
_chemical_formula_weight 546.06
_chemical_name_common 'Compound 1a.NH3'
_space_group_IT_number 14
_symmetry_cell_setting monoclinic
_symmetry_space_group_name_Hall '-P 2yn'
_symmetry_space_group_name_H-M 'P 1 21/n 1'
_atom_sites_solution_hydrogens geom
_atom_sites_solution_primary direct
_atom_sites_solution_secondary difmap
_audit_creation_method SHELXL-97
_cell_angle_alpha 90.00
_cell_angle_beta 114.066(6)
_cell_angle_gamma 90.00
_cell_formula_units_Z 4
_cell_length_a 12.1321(10)
_cell_length_b 12.6612(13)
_cell_length_c 13.5485(10)
_cell_measurement_reflns_used 4553
_cell_measurement_temperature 120(2)
_cell_measurement_theta_max 27.48
_cell_measurement_theta_min 2.91
_cell_volume 1900.2(3)
_computing_cell_refinement 'DENZO, COLLECT'
_computing_data_reduction 'DENZO, COLLECT'
_computing_molecular_graphics 'PLATON (Spek, 1990)'
_computing_structure_refinement 'SHELXL-97 (Sheldrick, 1997)'
_computing_structure_solution 'SHELXS-97 (Sheldrick, 1997)'
_diffrn_ambient_temperature 120(2)
_diffrn_detector_area_resol_mean 9.091
_diffrn_measured_fraction_theta_full 0.997
_diffrn_measured_fraction_theta_max 0.997
_diffrn_measurement_device_type 'Bruker-Nonius KappaCCD Area Detector'
_diffrn_measurement_method '\f and \w scans'
_diffrn_radiation_monochromator graphite
_diffrn_radiation_source 'Bruker-Nonius FR591 rotating anode'
_diffrn_radiation_type MoK\a
_diffrn_radiation_wavelength 0.71073
_diffrn_reflns_av_R_equivalents 0.0435
_diffrn_reflns_av_sigmaI/netI 0.0335
_diffrn_reflns_limit_h_max 15
_diffrn_reflns_limit_h_min -15
_diffrn_reflns_limit_k_max 15
_diffrn_reflns_limit_k_min -16
_diffrn_reflns_limit_l_max 17
_diffrn_reflns_limit_l_min -17
_diffrn_reflns_number 27723
_diffrn_reflns_theta_full 27.50
_diffrn_reflns_theta_max 27.50
_diffrn_reflns_theta_min 3.45
_diffrn_standards_decay_% 0
_diffrn_standards_number 0
_exptl_absorpt_coefficient_mu 0.217
_exptl_absorpt_correction_T_max 0.9914
_exptl_absorpt_correction_T_min 0.8810
_exptl_absorpt_correction_type multi-scan
_exptl_absorpt_process_details 'SADABS V2.10 (Sheldrick, G.M., 2003)'
_exptl_crystal_colour colourless
_exptl_crystal_density_diffrn 1.909
_exptl_crystal_density_method 'not measured'
_exptl_crystal_description slab
_exptl_crystal_F_000 1072
_exptl_crystal_size_max 0.60
_exptl_crystal_size_mid 0.18
_exptl_crystal_size_min 0.04
_refine_diff_density_max 0.563
_refine_diff_density_min -0.524
_refine_diff_density_rms 0.058
_refine_ls_extinction_coef 0.0084(16)
_refine_ls_extinction_expression Fc^*^=kFc[1+0.001xFc^2^\l^3^/sin(2\q)]^-1/4^
_refine_ls_extinction_method SHELXL
_refine_ls_goodness_of_fit_ref 1.005
_refine_ls_hydrogen_treatment refall
_refine_ls_matrix_type full
_refine_ls_number_parameters 350
_refine_ls_number_reflns 4360
_refine_ls_number_restraints 0
_refine_ls_restrained_S_all 1.005
_refine_ls_R_factor_all 0.0825
_refine_ls_R_factor_gt 0.0499
_refine_ls_shift/su_max 0.029
_refine_ls_shift/su_mean 0.001
_refine_ls_structure_factor_coef Fsqd
_refine_ls_weighting_details 'calc w=1/[\s^2^(Fo^2^)+(0.0747P)^2^+1.5349P] where P=(Fo^2^+2Fc^2^)/3'
_refine_ls_weighting_scheme calc
_refine_ls_wR_factor_gt 0.1274
_refine_ls_wR_factor_ref 0.1497
_reflns_number_gt 2942
_reflns_number_total 4360
_reflns_threshold_expression >2sigma(I)
_cod_data_source_file ic050663nsi20050429_025944_02.cif
_cod_data_source_block 2005src0224
_cod_depositor_comments
;
The following automatic conversions were performed:
'_symmetry_cell_setting' value 'Monoclinic' changed to 'monoclinic'
according to '/home/saulius/struct/CIF-dictionaries/cif_core.dic'
dictionary named 'cif_core.dic' version 2.4.1 from 2010-06-29.

Automatic conversion script
Id: cif_fix_enum 1527 2010-12-29 10:47:43Z saulius 
;
_cod_database_code 4309367

loop_
_symmetry_equiv_pos_as_xyz
'x, y, z'
'-x+1/2, y+1/2, -z+1/2'
'-x, -y, -z'
'x-1/2, -y-1/2, z-1/2'

loop_
_atom_site_label
_atom_site_type_symbol
_atom_site_fract_x
_atom_site_fract_y
_atom_site_fract_z
_atom_site_U_iso_or_equiv
_atom_site_adp_type
_atom_site_occupancy
_atom_site_symmetry_multiplicity
_atom_site_calc_flag
_atom_site_refinement_flags
_atom_site_disorder_assembly
_atom_site_disorder_group
N2 N 0.5488(3) 0.8090(2) 0.1507(2) 0.0410(6) Uani 1 1 d . . .
H1N H 0.489(3) 0.779(2) -0.108(2) 0.041(8) Uiso 1 1 d . . .
H2N H 0.534(3) 0.822(2) 0.002(3) 0.047(8) Uiso 1 1 d . . .
H3N H 0.516(3) 0.887(3) -0.092(3) 0.050(9) Uiso 1 1 d . . .
H6N H 0.520(4) 0.754(4) 0.163(3) 0.089(15) Uiso 1 1 d . . .
H5N H 0.512(4) 0.862(4) 0.165(4) 0.091(14) Uiso 1 1 d . . .
H4N H 0.621(5) 0.819(4) 0.195(4) 0.109(17) Uiso 1 1 d . . .
C1 C 0.6946(2) 0.68161(19) 0.00073(18) 0.0297(5) Uani 1 1 d . . .
C2 C 0.7630(2) 0.65339(19) 0.10752(19) 0.0320(5) Uani 1 1 d . . .
C3 C 0.7634(2) 0.5534(2) 0.14784(19) 0.0360(6) Uani 1 1 d . . .
C4 C 0.6939(2) 0.47494(19) 0.0817(2) 0.0375(6) Uani 1 1 d . . .
C5 C 0.6242(2) 0.4985(2) -0.0246(2) 0.0357(6) Uani 1 1 d . . .
C6 C 0.6259(2) 0.59881(19) -0.06108(18) 0.0321(5) Uani 1 1 d . . .
C7 C 0.6790(2) 0.8081(2) -0.16954(19) 0.0375(6) Uani 1 1 d . . .
C8 C 0.7357(2) 0.7388(3) -0.2116(2) 0.0495(8) Uani 1 1 d . . .
C9 C 0.7366(3) 0.7500(4) -0.3127(3) 0.0720(12) Uani 1 1 d . . .
C10 C 0.6774(4) 0.8330(5) -0.3774(3) 0.0818(15) Uani 1 1 d . . .
C11 C 0.6231(4) 0.9057(3) -0.3386(3) 0.0758(13) Uani 1 1 d . . .
C12 C 0.6265(3) 0.8928(3) -0.2365(2) 0.0506(8) Uani 1 1 d . . .
C13 C 0.7668(2) 0.89198(19) 0.02357(17) 0.0301(5) Uani 1 1 d . . .
C14 C 0.8905(2) 0.8820(2) 0.05252(18) 0.0327(5) Uani 1 1 d . . .
C15 C 0.9737(2) 0.9590(2) 0.10509(19) 0.0381(6) Uani 1 1 d . . .
C16 C 0.9360(2) 1.0528(2) 0.13130(19) 0.0405(6) Uani 1 1 d . . .
C17 C 0.8153(2) 1.0679(2) 0.10417(19) 0.0380(6) Uani 1 1 d . . .
C18 C 0.7350(2) 0.9884(2) 0.05142(18) 0.0325(5) Uani 1 1 d . . .
B1 B 0.6746(2) 0.8006(2) -0.0507(2) 0.0300(6) Uani 1 1 d . . .
N1 N 0.53911(18) 0.82459(19) -0.06441(19) 0.0342(5) Uani 1 1 d . . .
F1 F 0.83213(13) 0.72522(11) 0.17998(10) 0.0376(4) Uani 1 1 d . . .
F2 F 0.82962(15) 0.53206(12) 0.25265(12) 0.0468(4) Uani 1 1 d . . .
F3 F 0.69215(15) 0.37834(12) 0.12090(13) 0.0481(4) Uani 1 1 d . . .
F4 F 0.55460(15) 0.42322(12) -0.09081(12) 0.0462(4) Uani 1 1 d . . .
F5 F 0.54934(13) 0.61775(11) -0.16561(11) 0.0386(4) Uani 1 1 d . . .
F6 F 0.79273(16) 0.65391(18) -0.15508(15) 0.0674(6) Uani 1 1 d . . .
F7 F 0.7925(2) 0.6780(3) -0.34921(19) 0.1110(11) Uani 1 1 d . . .
F8 F 0.6760(3) 0.8421(3) -0.47598(17) 0.1218(13) Uani 1 1 d . . .
F9 F 0.5631(3) 0.9879(2) -0.39950(16) 0.1231(13) Uani 1 1 d . . .
F10 F 0.5730(2) 0.96946(15) -0.20243(15) 0.0722(6) Uani 1 1 d . . .
F11 F 0.93259(12) 0.79197(13) 0.02742(12) 0.0432(4) Uani 1 1 d . . .
F12 F 1.09172(13) 0.94407(16) 0.13082(12) 0.0516(5) Uani 1 1 d . . .
F13 F 1.01581(16) 1.12905(14) 0.18179(13) 0.0552(5) Uani 1 1 d . . .
F14 F 0.77605(16) 1.15928(12) 0.12835(13) 0.0517(5) Uani 1 1 d . . .
F15 F 0.61735(12) 1.01124(11) 0.02635(12) 0.0411(4) Uani 1 1 d . . .

loop_
_atom_site_aniso_label
_atom_site_aniso_U_11
_atom_site_aniso_U_22
_atom_site_aniso_U_33
_atom_site_aniso_U_23
_atom_site_aniso_U_13
_atom_site_aniso_U_12
N2 0.0460(14) 0.0253(13) 0.0528(15) -0.0015(11) 0.0215(12) 0.0000(11)
C1 0.0300(11) 0.0269(12) 0.0264(11) -0.0056(9) 0.0055(9) 0.0090(9)
C2 0.0321(12) 0.0261(13) 0.0288(11) -0.0075(10) 0.0032(10) 0.0065(9)
C3 0.0395(13) 0.0292(14) 0.0288(12) -0.0014(10) 0.0034(10) 0.0106(10)
C4 0.0460(14) 0.0232(13) 0.0388(14) -0.0001(10) 0.0129(12) 0.0093(10)
C5 0.0385(13) 0.0257(13) 0.0365(13) -0.0122(10) 0.0086(11) 0.0024(10)
C6 0.0322(12) 0.0301(13) 0.0251(11) -0.0063(10) 0.0024(9) 0.0084(10)
C7 0.0284(12) 0.0479(16) 0.0253(12) -0.0046(11) -0.0004(10) -0.0051(11)
C8 0.0267(12) 0.081(2) 0.0376(14) -0.0140(15) 0.0100(11) -0.0062(14)
C9 0.0409(17) 0.132(4) 0.052(2) -0.035(2) 0.0285(16) -0.039(2)
C10 0.075(2) 0.136(4) 0.0324(16) -0.017(2) 0.0196(18) -0.078(3)
C11 0.095(3) 0.076(3) 0.0282(15) 0.0034(17) -0.0029(17) -0.059(2)
C12 0.0543(17) 0.0468(18) 0.0294(13) 0.0006(12) -0.0046(12) -0.0174(14)
C13 0.0299(11) 0.0292(13) 0.0222(10) 0.0021(9) 0.0015(9) 0.0037(9)
C14 0.0331(12) 0.0363(14) 0.0228(11) 0.0016(10) 0.0054(9) 0.0039(10)
C15 0.0308(12) 0.0550(18) 0.0222(11) 0.0060(11) 0.0041(10) -0.0056(11)
C16 0.0453(15) 0.0437(16) 0.0226(11) 0.0010(11) 0.0038(10) -0.0170(12)
C17 0.0493(15) 0.0268(14) 0.0268(12) 0.0006(10) 0.0040(11) -0.0022(11)
C18 0.0299(11) 0.0308(13) 0.0259(11) 0.0013(10) 0.0002(9) 0.0035(10)
B1 0.0257(12) 0.0295(14) 0.0258(12) -0.0036(11) 0.0013(10) 0.0067(10)
N1 0.0289(10) 0.0242(12) 0.0369(12) -0.0081(10) 0.0008(9) 0.0056(9)
F1 0.0426(8) 0.0282(8) 0.0263(7) -0.0030(6) -0.0020(6) 0.0026(6)
F2 0.0576(10) 0.0332(9) 0.0319(8) 0.0051(6) 0.0002(7) 0.0082(7)
F3 0.0635(10) 0.0261(8) 0.0491(9) 0.0006(7) 0.0174(8) 0.0023(7)
F4 0.0537(9) 0.0322(8) 0.0447(9) -0.0168(7) 0.0119(7) -0.0065(7)
F5 0.0404(8) 0.0373(8) 0.0259(7) -0.0089(6) 0.0010(6) 0.0031(6)
F6 0.0455(10) 0.0972(16) 0.0542(11) -0.0204(10) 0.0148(8) 0.0283(10)
F7 0.0584(12) 0.216(3) 0.0802(15) -0.0562(19) 0.0510(12) -0.0246(17)
F8 0.130(2) 0.198(3) 0.0466(11) -0.0191(15) 0.0458(13) -0.113(2)
F9 0.189(3) 0.0813(17) 0.0375(11) 0.0228(11) -0.0163(14) -0.0643(18)
F10 0.0968(15) 0.0400(11) 0.0437(10) 0.0095(8) -0.0082(10) 0.0097(10)
F11 0.0307(7) 0.0533(10) 0.0385(8) -0.0030(7) 0.0070(6) 0.0108(7)
F12 0.0298(8) 0.0824(13) 0.0367(8) 0.0021(8) 0.0075(6) -0.0105(8)
F13 0.0596(10) 0.0584(11) 0.0378(8) -0.0070(8) 0.0098(8) -0.0324(9)
F14 0.0664(11) 0.0271(8) 0.0476(9) -0.0082(7) 0.0089(8) -0.0033(7)
F15 0.0348(8) 0.0301(8) 0.0430(8) -0.0092(6) 0.0002(6) 0.0087(6)

loop_
_atom_type_symbol
_atom_type_description
_atom_type_scat_dispersion_real
_atom_type_scat_dispersion_imag
_atom_type_scat_source
C C 0.0033 0.0016 'International Tables Vol C Tables 4.2.6.8 and 6.1.1.4'
H H 0.0000 0.0000 'International Tables Vol C Tables 4.2.6.8 and 6.1.1.4'
B B 0.0013 0.0007 'International Tables Vol C Tables 4.2.6.8 and 6.1.1.4'
N N 0.0061 0.0033 'International Tables Vol C Tables 4.2.6.8 and 6.1.1.4'
F F 0.0171 0.0103 'International Tables Vol C Tables 4.2.6.8 and 6.1.1.4'

loop_
_geom_angle_atom_site_label_1
_geom_angle_atom_site_label_2
_geom_angle_atom_site_label_3
_geom_angle
_geom_angle_site_symmetry_1
_geom_angle_site_symmetry_3
_geom_angle_publ_flag
C6 C1 C2 113.0(2) . . ?
C6 C1 B1 119.37(19) . . ?
C2 C1 B1 127.0(2) . . ?
F1 C2 C3 115.5(2) . . ?
F1 C2 C1 120.9(2) . . ?
C3 C2 C1 123.6(2) . . ?
F2 C3 C4 119.2(2) . . ?
F2 C3 C2 120.5(2) . . ?
C4 C3 C2 120.3(2) . . ?
F3 C4 C3 120.5(2) . . ?
F3 C4 C5 120.9(2) . . ?
C3 C4 C5 118.6(2) . . ?
F4 C5 C6 121.0(2) . . ?
F4 C5 C4 119.8(2) . . ?
C6 C5 C4 119.2(2) . . ?
F5 C6 C5 115.8(2) . . ?
F5 C6 C1 118.8(2) . . ?
C5 C6 C1 125.3(2) . . ?
C8 C7 C12 113.5(3) . . ?
C8 C7 B1 126.4(2) . . ?
C12 C7 B1 120.0(3) . . ?
F6 C8 C7 120.4(3) . . ?
F6 C8 C9 116.0(3) . . ?
C7 C8 C9 123.6(3) . . ?
F7 C9 C10 119.7(4) . . ?
F7 C9 C8 120.3(4) . . ?
C10 C9 C8 119.9(4) . . ?
F8 C10 C11 121.2(5) . . ?
F8 C10 C9 119.8(5) . . ?
C11 C10 C9 119.0(3) . . ?
F9 C11 C10 121.1(4) . . ?
F9 C11 C12 119.7(5) . . ?
C10 C11 C12 119.2(4) . . ?
F10 C12 C11 115.9(3) . . ?
F10 C12 C7 119.5(3) . . ?
C11 C12 C7 124.6(4) . . ?
C18 C13 C14 113.1(2) . . ?
C18 C13 B1 126.6(2) . . ?
C14 C13 B1 119.7(2) . . ?
F11 C14 C15 117.2(2) . . ?
F11 C14 C13 118.7(2) . . ?
C15 C14 C13 124.1(2) . . ?
F12 C15 C16 119.2(2) . . ?
F12 C15 C14 120.9(3) . . ?
C16 C15 C14 119.8(2) . . ?
F13 C16 C15 120.6(3) . . ?
F13 C16 C17 120.5(3) . . ?
C15 C16 C17 119.0(2) . . ?
F14 C17 C16 120.1(2) . . ?
F14 C17 C18 120.7(2) . . ?
C16 C17 C18 119.2(2) . . ?
F15 C18 C13 120.2(2) . . ?
F15 C18 C17 115.0(2) . . ?
C13 C18 C17 124.8(2) . . ?
N1 B1 C1 101.0(2) . . ?
N1 B1 C7 108.52(19) . . ?
C1 B1 C7 114.5(2) . . ?
N1 B1 C13 110.34(19) . . ?
C1 B1 C13 116.33(18) . . ?
C7 B1 C13 106.0(2) . . ?

loop_
_geom_bond_atom_site_label_1
_geom_bond_atom_site_label_2
_geom_bond_distance
_geom_bond_site_symmetry_2
_geom_bond_publ_flag
C1 C6 1.388(3) . ?
C1 C2 1.389(3) . ?
C1 B1 1.636(4) . ?
C2 F1 1.350(3) . ?
C2 C3 1.378(4) . ?
C3 F2 1.343(3) . ?
C3 C4 1.373(4) . ?
C4 F3 1.337(3) . ?
C4 C5 1.373(4) . ?
C5 F4 1.345(3) . ?
C5 C6 1.366(4) . ?
C6 F5 1.361(3) . ?
C7 C8 1.373(4) . ?
C7 C12 1.381(4) . ?
C7 B1 1.636(4) . ?
C8 F6 1.338(4) . ?
C8 C9 1.382(4) . ?
C9 F7 1.345(5) . ?
C9 C10 1.369(7) . ?
C10 F8 1.334(4) . ?
C10 C11 1.356(7) . ?
C11 F9 1.343(5) . ?
C11 C12 1.378(5) . ?
C12 F10 1.349(4) . ?
C13 C18 1.378(3) . ?
C13 C14 1.394(3) . ?
C13 B1 1.639(3) . ?
C14 F11 1.348(3) . ?
C14 C15 1.375(4) . ?
C15 F12 1.342(3) . ?
C15 C16 1.370(4) . ?
C16 F13 1.340(3) . ?
C16 C17 1.371(4) . ?
C17 F14 1.341(3) . ?
C17 C18 1.380(4) . ?
C18 F15 1.357(3) . ?
B1 N1 1.606(3) . ?
